data_7117390
loop_
_publ_author_name
'B. N. Sanchez-Eguia'
'M. Flores-Alamo'
'M. Orio'
'I. Castillo'

_publ_section_title
;
 Side-on cupric-superoxo triplet complexes as competent agents for
 H-abstraction relevant to the active site of PHM
;
_journal_name_full Chem.Commun.
_journal_page_first 11134
_journal_paper_doi 10.1039/C5cc02332G
_journal_volume 51
_journal_year 2015
_chemical_formula_moiety 'C42 H50 Cu2 N10 S2, C F3 O3 S, 2(C4 H8 O), O3 S, C, 3(F)'
_chemical_formula_sum 'C52 H66 Cu2 F6 N10 O8 S4'
_chemical_formula_weight 1328.46
_chemical_name_systematic
;
 ?
;
_space_group_IT_number 15
_symmetry_cell_setting monoclinic
_symmetry_Int_Tables_number 15
_symmetry_space_group_name_Hall '-C 2yc'
_symmetry_space_group_name_H-M 'C 1 2/c 1'
_atom_sites_solution_hydrogens mixed
_audit_conform_dict_location ftp://ftp.iucr.org/pub/cif_core.dic
_audit_conform_dict_name cif_core.dic
_audit_conform_dict_version 2.4.3
_audit_creation_date 2014-11-23T00:46:25-00:00
_audit_creation_method 'WinGX routine CIF_UPDATE'
_audit_update_record
;
2014-11-26 deposited with the CCDC.
2015-05-28 downloaded from the CCDC.
;
_cell_angle_alpha 90
_cell_angle_beta 135.477(15)
_cell_angle_gamma 90
_cell_formula_units_Z 8
_cell_length_a 47.532(4)
_cell_length_b 11.8821(5)
_cell_length_c 29.711(2)
_cell_measurement_reflns_used 9515
_cell_measurement_temperature 130(2)
_cell_measurement_theta_max 29.063
_cell_measurement_theta_min 3.675
_cell_volume 11766(3)
_computing_cell_refinement
;
        CrysAlisPro, Agilent Technologies,
        Version 1.171.36.32 (release 02-08-2013 CrysAlis171 .NET)
        (compiled Aug  2 2013,16:46:58)
;
_computing_data_collection
;
        CrysAlisPro, Agilent Technologies,
        Version 1.171.36.32 (release 02-08-2013 CrysAlis171 .NET)
        (compiled Aug  2 2013,16:46:58)
;
_computing_data_reduction
;
        CrysAlisPro, Agilent Technologies,
        Version 1.171.36.32 (release 02-08-2013 CrysAlis171 .NET)
        (compiled Aug  2 2013,16:46:58)
;
_computing_structure_refinement 'SHELXL-2013 (Sheldrick, 2013)'
_diffrn_ambient_temperature 130(2)
_diffrn_detector_area_resol_mean 10.4685
_diffrn_measured_fraction_theta_full 0.997
_diffrn_measured_fraction_theta_max 0.997
_diffrn_measurement_device_type 'Xcalibur, Atlas, Gemini'
_diffrn_measurement_method '\w scans'
_diffrn_orient_matrix_UB_11 0.0204695
_diffrn_orient_matrix_UB_12 0.0160642
_diffrn_orient_matrix_UB_13 0.0216946
_diffrn_orient_matrix_UB_21 -0.0006224
_diffrn_orient_matrix_UB_22 -0.0087674
_diffrn_orient_matrix_UB_23 -0.0243092
_diffrn_orient_matrix_UB_31 -0.0058362
_diffrn_orient_matrix_UB_32 0.0572209
_diffrn_orient_matrix_UB_33 -0.0097041
_diffrn_radiation_monochromator graphite
_diffrn_radiation_type MoK\a
_diffrn_radiation_wavelength 0.71073
_diffrn_reflns_av_R_equivalents 0.0344
_diffrn_reflns_av_unetI/netI 0.0583
_diffrn_reflns_Laue_measured_fraction_full 0.997
_diffrn_reflns_Laue_measured_fraction_max 0.997
_diffrn_reflns_limit_h_max 57
_diffrn_reflns_limit_h_min -51
_diffrn_reflns_limit_k_max 10
_diffrn_reflns_limit_k_min -14
_diffrn_reflns_limit_l_max 35
_diffrn_reflns_limit_l_min -35
_diffrn_reflns_number 24269
_diffrn_reflns_point_group_measured_fraction_full 0.997
_diffrn_reflns_point_group_measured_fraction_max 0.997
_diffrn_reflns_theta_full 25.242
_diffrn_reflns_theta_max 25.348
_diffrn_reflns_theta_min 3.455
_exptl_absorpt_coefficient_mu 0.945
_exptl_absorpt_correction_T_max 0.835
_exptl_absorpt_correction_T_min 0.79
_exptl_absorpt_correction_type analytical
_exptl_absorpt_process_details
;
        CrysAlisPro, Agilent Technologies,
        Version 1.171.36.32 (release 02-08-2013 CrysAlis171 .NET)
        (compiled Aug  2 2013,16:46:58)
Analytical numeric absorption correction using a multifaceted crystal
                        model based on expressions derived by R.C. Clark & J.S.
        (Clark, R. C. & Reid, J. S. (1995). Acta Cryst. A51, 887-897)
;
_exptl_crystal_colour 'pale grey'
_exptl_crystal_density_diffrn 1.5
_exptl_crystal_description block
_exptl_crystal_F_000 5504
_exptl_crystal_size_max 0.3339
_exptl_crystal_size_mid 0.2219
_exptl_crystal_size_min 0.2141
_refine_diff_density_max 1.056
_refine_diff_density_min -0.823
_refine_diff_density_rms 0.094
_refine_ls_extinction_method none
_refine_ls_goodness_of_fit_ref 1.028
_refine_ls_hydrogen_treatment constr
_refine_ls_matrix_type full
_refine_ls_number_parameters 733
_refine_ls_number_reflns 10746
_refine_ls_number_restraints 389
_refine_ls_restrained_S_all 1.014
_refine_ls_R_factor_all 0.0998
_refine_ls_R_factor_gt 0.065
_refine_ls_shift/su_max 0.001
_refine_ls_shift/su_mean 0
_refine_ls_structure_factor_coef Fsqd
_refine_ls_weighting_details 'w=1/[\s^2^(Fo^2^)+(0.0718P)^2^+96.7727P] where P=(Fo^2^+2Fc^2^)/3'
_refine_ls_weighting_scheme calc
_refine_ls_wR_factor_gt 0.1569
_refine_ls_wR_factor_ref 0.1848
_reflns_number_gt 7565
_reflns_number_total 10746
_reflns_threshold_expression 'I > 2\s(I)'
_cod_data_source_file c5cc02332g2.cif
_cod_data_source_block n3scuote2
_cod_original_sg_symbol_H-M 'C 2/c'
_cod_database_code 7117390

loop_
_symmetry_equiv_pos_as_xyz
'x, y, z'
'-x, y, -z+1/2'
'x+1/2, y+1/2, z'
'-x+1/2, y+1/2, -z+1/2'
'-x, -y, -z'
'x, -y, z-1/2'
'-x+1/2, -y+1/2, -z'
'x+1/2, -y+1/2, z-1/2'

loop_
_atom_site_label
_atom_site_type_symbol
_atom_site_fract_x
_atom_site_fract_y
_atom_site_fract_z
_atom_site_U_iso_or_equiv
_atom_site_adp_type
_atom_site_occupancy
_atom_site_calc_flag
_atom_site_disorder_assembly
_atom_site_disorder_group
C1 C 0.76864(17) 0.9662(6) 0.9665(2) 0.0497(16) Uani 1 d . .
C2 C 0.7622(2) 0.8958(7) 0.9954(3) 0.066(2) Uani 1 d . .
H2 H 0.7368 0.862 0.972 0.079 Uiso 1 calc . .
C3 C 0.7950(3) 0.8771(8) 1.0607(3) 0.083(3) Uani 1 d . .
H3 H 0.7918 0.829 1.0824 0.1 Uiso 1 calc . .
C4 C 0.8322(2) 0.9257(7) 1.0954(3) 0.077(2) Uani 1 d . .
H4 H 0.8536 0.9103 1.14 0.093 Uiso 1 calc . .
C5 C 0.8384(2) 0.9940(6) 1.0673(3) 0.066(2) Uani 1 d . .
H5 H 0.8639 1.0271 1.0912 0.079 Uiso 1 calc . .
C6 C 0.80617(17) 1.0149(5) 1.0017(2) 0.0492(15) Uani 1 d . .
C7 C 0.76372(15) 1.0684(5) 0.9012(2) 0.0401(13) Uani 1 d . .
C8 C 0.74753(15) 1.1237(5) 0.8411(2) 0.0420(13) Uani 1 d . .
H8A H 0.7561 1.2035 0.8497 0.05 Uiso 1 calc . .
H8B H 0.7578 1.0851 0.8256 0.05 Uiso 1 calc . .
C9 C 0.68486(16) 1.1107(5) 0.7266(2) 0.0418(13) Uani 1 d . .
H9A H 0.6935 1.1762 0.7183 0.05 Uiso 1 calc . .
H9B H 0.6553 1.1146 0.6963 0.05 Uiso 1 calc . .
C10 C 0.69579(14) 1.0048(5) 0.7151(2) 0.0350(12) Uani 1 d . .
H10A H 0.6948 0.9406 0.7352 0.042 Uiso 1 calc . .
H10B H 0.7235 1.0107 0.7348 0.042 Uiso 1 calc . .
C11 C 0.83392(18) 1.1444(6) 0.9732(3) 0.0646(19) Uani 1 d . .
H11A H 0.8324 1.2226 0.9818 0.097 Uiso 1 calc . .
H11B H 0.8303 1.142 0.9363 0.097 Uiso 1 calc . .
H11C H 0.8602 1.1131 1.011 0.097 Uiso 1 calc . .
C12 C 0.68674(18) 0.8664(7) 0.6304(3) 0.070(2) Uani 1 d . .
H12A H 0.7142 0.8895 0.6546 0.106 Uiso 1 calc . .
H12B H 0.6725 0.8474 0.5863 0.106 Uiso 1 calc . .
H12C H 0.6874 0.8004 0.651 0.106 Uiso 1 calc . .
C13 C 0.57837(14) 0.7667(5) 0.4714(2) 0.0377(13) Uani 1 d . .
C14 C 0.58380(14) 0.8414(6) 0.4426(2) 0.0444(14) Uani 1 d . .
H14 H 0.5929 0.9161 0.458 0.053 Uiso 1 calc . .
C15 C 0.57520(16) 0.8016(8) 0.3898(3) 0.063(2) Uani 1 d . .
H15 H 0.579 0.8498 0.3691 0.076 Uiso 1 calc . .
C16 C 0.56105(18) 0.6925(8) 0.3667(3) 0.071(2) Uani 1 d . .
H16 H 0.5551 0.6692 0.33 0.086 Uiso 1 calc . .
C17 C 0.55550(17) 0.6183(7) 0.3945(3) 0.062(2) Uani 1 d . .
H17 H 0.5461 0.5439 0.3788 0.074 Uiso 1 calc . .
C18 C 0.56447(14) 0.6584(5) 0.4475(2) 0.0446(14) Uani 1 d . .
C19 C 0.57429(13) 0.6833(4) 0.5311(2) 0.0328(11) Uani 1 d . .
C20 C 0.57799(15) 0.6594(5) 0.5844(2) 0.0382(12) Uani 1 d . .
H20A H 0.5543 0.6163 0.5678 0.046 Uiso 1 calc . .
H20B H 0.6023 0.6135 0.6177 0.046 Uiso 1 calc . .
C21 C 0.60628(14) 0.7604(5) 0.6812(2) 0.0381(12) Uani 1 d . .
H21A H 0.5975 0.698 0.6909 0.046 Uiso 1 calc . .
H21B H 0.6036 0.8316 0.6953 0.046 Uiso 1 calc . .
C22 C 0.64982(14) 0.7430(5) 0.7178(2) 0.0382(12) Uani 1 d . .
H22A H 0.6565 0.792 0.6997 0.046 Uiso 1 calc . .
H22B H 0.654 0.6638 0.7133 0.046 Uiso 1 calc . .
C23 C 0.54978(19) 0.4899(5) 0.4811(3) 0.0616(19) Uani 1 d . .
H23A H 0.5356 0.4603 0.4386 0.092 Uiso 1 calc . .
H23B H 0.532 0.4877 0.4871 0.092 Uiso 1 calc . .
H23C H 0.5736 0.4439 0.5142 0.092 Uiso 1 calc . .
C24 C 0.72922(17) 0.7280(6) 0.8318(3) 0.0626(19) Uani 1 d . .
H24A H 0.7286 0.646 0.8276 0.094 Uiso 1 calc . .
H24B H 0.7512 0.749 0.8771 0.094 Uiso 1 calc . .
H24C H 0.7334 0.7632 0.8071 0.094 Uiso 1 calc . .
C25 C 0.55888(13) 1.1031(4) 0.5865(2) 0.0309(11) Uani 1 d . .
C26 C 0.57668(15) 1.2012(5) 0.5913(2) 0.0425(13) Uani 1 d . .
H26 H 0.5958 1.1994 0.5893 0.051 Uiso 1 calc . .
C27 C 0.56584(17) 1.3012(5) 0.5989(3) 0.0533(16) Uani 1 d . .
H27 H 0.5779 1.3694 0.603 0.064 Uiso 1 calc . .
C28 C 0.53723(18) 1.3036(6) 0.6008(3) 0.0594(18) Uani 1 d . .
H28 H 0.5302 1.3738 0.6059 0.071 Uiso 1 calc . .
C29 C 0.51917(15) 1.2080(5) 0.5954(2) 0.0481(15) Uani 1 d . .
H29 H 0.4996 1.2105 0.5964 0.058 Uiso 1 calc . .
C30 C 0.53043(13) 1.1070(5) 0.5885(2) 0.0350(12) Uani 1 d . .
C31 C 0.54149(13) 0.9318(4) 0.5812(2) 0.0283(11) Uani 1 d . .
C32 C 0.54041(14) 0.8065(5) 0.5777(2) 0.0345(11) Uani 1 d . .
H32A H 0.5319 0.7754 0.5974 0.041 Uiso 1 calc . .
H32B H 0.5209 0.782 0.5323 0.041 Uiso 1 calc . .
C33 C 0.48873(15) 0.9600(6) 0.5807(2) 0.0472(15) Uani 1 d . .
H33A H 0.489 1.0091 0.6075 0.071 Uiso 1 calc . .
H33B H 0.4942 0.8823 0.5962 0.071 Uiso 1 calc . .
H33C H 0.4624 0.9638 0.5361 0.071 Uiso 1 calc . .
C34 C 0.60822(18) 1.0692(9) 0.7700(3) 0.073(3) Uani 1 d . .
C35 C 0.5870(2) 0.9823(9) 0.7646(3) 0.084(3) Uani 1 d . .
H35 H 0.5956 0.9062 0.7723 0.1 Uiso 1 calc . .
C36 C 0.5517(2) 1.0133(12) 0.7472(3) 0.103(4) Uani 1 d . .
H36 H 0.5355 0.9566 0.7421 0.124 Uiso 1 calc . .
C37 C 0.5400(2) 1.1250(13) 0.7372(3) 0.106(4) Uani 1 d . .
H37 H 0.5162 1.1419 0.7264 0.128 Uiso 1 calc . .
C38 C 0.5608(2) 1.2119(11) 0.7422(3) 0.103(4) Uani 1 d . .
H38 H 0.5517 1.2874 0.7339 0.124 Uiso 1 calc . .
C39 C 0.5967(2) 1.1833(8) 0.7603(3) 0.076(3) Uani 1 d . .
C40 C 0.65177(19) 1.1754(7) 0.7838(3) 0.065(2) Uani 1 d . .
C41 C 0.68750(17) 1.2108(6) 0.8001(3) 0.0608(19) Uani 1 d . .
H41A H 0.708 1.2382 0.8449 0.073 Uiso 1 calc . .
H41B H 0.6806 1.2733 0.7716 0.073 Uiso 1 calc . .
C42 C 0.6246(2) 1.3705(8) 0.7647(4) 0.105(4) Uani 1 d . .
H42A H 0.5993 1.4017 0.7471 0.157 Uiso 1 calc . .
H42B H 0.628 1.3912 0.737 0.157 Uiso 1 calc . .
H42C H 0.647 1.4006 0.8079 0.157 Uiso 1 calc . .
N1 N 0.74247(12) 1.0020(4) 0.90314(18) 0.0406(11) Uani 1 d . .
N2 N 0.80242(13) 1.0781(4) 0.9591(2) 0.0470(12) Uani 1 d . .
N3 N 0.70374(13) 1.1165(4) 0.79275(19) 0.0420(11) Uani 1 d . .
N4 N 0.64355(14) 1.0684(6) 0.7857(2) 0.0615(17) Uani 1 d . .
N5 N 0.62378(16) 1.2480(6) 0.7679(2) 0.078(2) Uani 1 d . .
N6 N 0.56533(11) 0.9920(4) 0.58192(17) 0.0297(9) Uani 1 d . .
N7 N 0.51965(11) 0.9969(4) 0.58422(17) 0.0332(10) Uani 1 d . .
N8 N 0.58072(11) 0.7646(4) 0.61228(18) 0.0316(9) Uani 1 d . .
N9 N 0.58389(11) 0.7805(4) 0.52398(17) 0.0307(9) Uani 1 d . .
N10 N 0.56198(12) 0.6061(4) 0.4864(2) 0.0437(12) Uani 1 d . .
Cu1 Cu 0.60257(2) 0.91005(5) 0.58373(3) 0.02876(17) Uani 1 d . .
Cu2 Cu 0.68617(2) 0.95610(7) 0.81985(3) 0.0429(2) Uani 1 d . .
S1 S 0.66100(4) 0.98046(13) 0.62921(6) 0.0391(3) Uani 1 d . .
S2 S 0.68224(4) 0.77561(14) 0.80149(6) 0.0451(4) Uani 1 d . .
C51 C 0.6713(2) 1.4034(7) 0.6271(4) 0.077(2) Uani 1 d . .
O1 O 0.65229(16) 1.4648(4) 0.6839(3) 0.0858(17) Uani 1 d . .
O2 O 0.71781(15) 1.3896(5) 0.7469(3) 0.096(2) Uani 1 d . .
O3 O 0.70281(19) 1.5728(4) 0.7019(4) 0.099(2) Uani 1 d . .
S3 S 0.68714(5) 1.46645(14) 0.69591(11) 0.0697(6) Uani 1 d . .
F1 F 0.65631(15) 1.3025(4) 0.6157(2) 0.1032(18) Uani 1 d . .
F2 F 0.64282(15) 1.4676(6) 0.5764(3) 0.141(3) Uani 1 d . .
F3 F 0.70034(14) 1.3978(4) 0.6293(2) 0.0901(14) Uani 1 d . .
O1A O 0.5850(3) 1.1083(8) 0.4368(4) 0.1070(13) Uani 0.681(6) d A 1
C1A C 0.6062(5) 1.1942(11) 0.4814(6) 0.1070(13) Uani 0.681(6) d A 1
H1AA H 0.6279 1.1635 0.5254 0.128 Uiso 0.681(6) calc A 1
H1AB H 0.5883 1.2409 0.4798 0.128 Uiso 0.681(6) calc A 1
C2A C 0.6251(5) 1.2692(12) 0.4608(7) 0.1070(13) Uani 0.681(6) d A 1
H2AA H 0.6114 1.3428 0.4425 0.128 Uiso 0.681(6) calc A 1
H2AB H 0.6542 1.2821 0.4982 0.128 Uiso 0.681(6) calc A 1
C3A C 0.6175(4) 1.1991(14) 0.4122(7) 0.1070(13) Uani 0.681(6) d A 1
H3AA H 0.6388 1.1423 0.4317 0.128 Uiso 0.681(6) calc A 1
H3AB H 0.614 1.2447 0.3806 0.128 Uiso 0.681(6) calc A 1
C4A C 0.5742(5) 1.1410(13) 0.3804(6) 0.1070(13) Uani 0.681(6) d A 1
H4AA H 0.552 1.1963 0.3552 0.128 Uiso 0.681(6) calc A 1
H4AB H 0.5666 1.0754 0.353 0.128 Uiso 0.681(6) calc A 1
O1B O 0.6211(7) 1.0928(15) 0.4639(9) 0.1070(13) Uani 0.319(6) d A 2
C1B C 0.6440(7) 1.1853(19) 0.5034(10) 0.1070(13) Uani 0.319(6) d A 2
H1BA H 0.6673 1.1967 0.5097 0.128 Uiso 0.319(6) calc A 2
H1BB H 0.6537 1.1766 0.5457 0.128 Uiso 0.319(6) calc A 2
C2B C 0.6106(10) 1.2927(19) 0.4610(11) 0.1070(13) Uani 0.319(6) d A 2
H2BA H 0.5917 1.2938 0.465 0.128 Uiso 0.319(6) calc A 2
H2BB H 0.6243 1.3665 0.4744 0.128 Uiso 0.319(6) calc A 2
C3B C 0.5907(10) 1.2630(19) 0.3963(10) 0.1070(13) Uani 0.319(6) d A 2
H3BA H 0.6021 1.3056 0.3836 0.128 Uiso 0.319(6) calc A 2
H3BB H 0.5615 1.2781 0.3648 0.128 Uiso 0.319(6) calc A 2
C4B C 0.5998(11) 1.1220(19) 0.4011(11) 0.1070(13) Uani 0.319(6) d A 2
H4BA H 0.5744 1.0793 0.3702 0.128 Uiso 0.319(6) calc A 2
H4BB H 0.6159 1.1067 0.392 0.128 Uiso 0.319(6) calc A 2
O2A O 0.7412(5) 1.2040(15) 1.0287(8) 0.1070(13) Uani 0.352(8) d B 1
C5A C 0.7113(8) 1.204(2) 0.9593(10) 0.1070(13) Uani 0.352(8) d B 1
H5AA H 0.701 1.2811 0.9424 0.128 Uiso 0.352(8) calc B 1
H5AB H 0.7228 1.1752 0.9439 0.128 Uiso 0.352(8) calc B 1
C6A C 0.6799(7) 1.131(3) 0.9394(10) 0.1070(13) Uani 0.352(8) d B 1
H6AA H 0.6744 1.0711 0.9109 0.128 Uiso 0.352(8) calc B 1
H6AB H 0.6549 1.1745 0.916 0.128 Uiso 0.352(8) calc B 1
C7A C 0.6957(9) 1.080(2) 1.0030(12) 0.1070(13) Uani 0.352(8) d B 1
H7AA H 0.6737 1.073 1.0003 0.128 Uiso 0.352(8) calc B 1
H7AB H 0.7077 1.0043 1.0117 0.128 Uiso 0.352(8) calc B 1
C8A C 0.7253(11) 1.158(3) 1.0514(13) 0.1070(13) Uani 0.352(8) d B 1
H8A1 H 0.7314 1.2183 1.0562 0.128 Uiso 0.352(8) d B 1
H8A2 H 0.7465 1.1203 1.0932 0.128 Uiso 0.352(8) d B 1
O2B O 0.7299(4) 1.1779(11) 1.0491(6) 0.1070(13) Uani 0.648(8) d B 2
C5B C 0.7077(5) 1.1621(13) 0.9835(7) 0.1070(13) Uani 0.648(8) d B 2
H5BA H 0.7261 1.1495 0.9789 0.128 Uiso 0.648(8) calc B 2
H5BB H 0.6913 1.2297 0.9583 0.128 Uiso 0.648(8) calc B 2
C6B C 0.6819(5) 1.0646(14) 0.9605(7) 0.1070(13) Uani 0.648(8) d B 2
H6BA H 0.681 1.017 0.9321 0.128 Uiso 0.648(8) calc B 2
H6BB H 0.6543 1.087 0.9374 0.128 Uiso 0.648(8) calc B 2
C7B C 0.7039(5) 1.0030(13) 1.0256(7) 0.1070(13) Uani 0.648(8) d B 2
H7BA H 0.6869 1.0019 1.0334 0.128 Uiso 0.648(8) calc B 2
H7BB H 0.7108 0.9246 1.0251 0.128 Uiso 0.648(8) calc B 2
C8B C 0.7401(5) 1.0692(12) 1.0744(6) 0.1070(13) Uani 0.648(8) d B 2
H8BA H 0.7478 1.0681 1.1153 0.128 Uiso 0.648(8) calc B 2
H8BB H 0.7627 1.0398 1.082 0.128 Uiso 0.648(8) calc B 2
O1C O 0.5842(3) 0.6644(11) 0.7553(6) 0.0830(14) Uani 0.515(4) d C 1
O2C O 0.5349(3) 0.5013(12) 0.6741(6) 0.0830(14) Uani 0.515(4) d C 1
O3C O 0.5155(3) 0.6926(10) 0.6577(6) 0.0830(14) Uani 0.515(4) d C 1
S2C S 0.54302(18) 0.6147(5) 0.7058(3) 0.0512(13) Uani 0.515(4) d C 1
F4C F 0.5606(4) 0.5152(12) 0.7956(6) 0.1254(18) Uani 0.515(4) d C 1
F5C F 0.5443(4) 0.6838(13) 0.7847(6) 0.1254(18) Uani 0.515(4) d C 1
F6C F 0.4999(3) 0.5556(12) 0.7227(5) 0.1254(18) Uani 0.515(4) d C 1
C2C C 0.5511(10) 0.525(3) 0.7559(13) 0.068(4) Uani 0.25 d C 1
O1D O 0.5885(3) 0.5988(12) 0.7508(6) 0.0830(14) Uani 0.485(4) d C 2
O2D O 0.5305(3) 0.4788(11) 0.6991(6) 0.0830(14) Uani 0.485(4) d C 2
O3D O 0.5392(3) 0.5813(10) 0.6462(6) 0.0830(14) Uani 0.485(4) d C 2
S2D S 0.54777(16) 0.5737(5) 0.6992(3) 0.0589(17) Uani 0.485(4) d C 2
F4D F 0.5261(4) 0.7178(14) 0.7438(6) 0.1254(18) Uani 0.485(4) d C 2
F5D F 0.5359(4) 0.7840(13) 0.6894(5) 0.1254(18) Uani 0.485(4) d C 2
F6D F 0.4849(4) 0.6769(13) 0.6470(6) 0.1254(18) Uani 0.485(4) d C 2
C2D C 0.5187(5) 0.6910(13) 0.6922(6) 0.068(4) Uani 0.5 d C 2
C2E C 0.5352(10) 0.597(3) 0.7527(13) 0.068(4) Uani 0.25 d . .

loop_
_atom_site_aniso_label
_atom_site_aniso_U_11
_atom_site_aniso_U_22
_atom_site_aniso_U_33
_atom_site_aniso_U_23
_atom_site_aniso_U_13
_atom_site_aniso_U_12
C1 0.039(3) 0.075(4) 0.019(2) 0.001(3) 0.016(2) 0.020(3)
C2 0.056(4) 0.109(6) 0.034(3) 0.017(4) 0.032(3) 0.020(4)
C3 0.084(6) 0.128(7) 0.037(4) 0.030(4) 0.043(4) 0.040(5)
C4 0.070(5) 0.106(6) 0.020(3) 0.012(4) 0.020(3) 0.035(5)
C5 0.054(4) 0.075(5) 0.021(3) -0.006(3) 0.010(3) 0.023(3)
C6 0.041(3) 0.059(4) 0.019(2) -0.003(3) 0.011(2) 0.017(3)
C7 0.029(3) 0.047(3) 0.023(2) -0.006(2) 0.012(2) 0.008(2)
C8 0.031(3) 0.046(3) 0.026(3) -0.002(2) 0.012(2) 0.002(2)
C9 0.036(3) 0.040(3) 0.025(2) 0.006(2) 0.013(2) 0.001(2)
C10 0.023(2) 0.050(3) 0.016(2) -0.001(2) 0.009(2) -0.008(2)
C11 0.038(3) 0.065(4) 0.041(3) -0.010(3) 0.011(3) -0.009(3)
C12 0.031(3) 0.130(7) 0.049(4) -0.028(4) 0.028(3) -0.005(4)
C13 0.020(2) 0.060(4) 0.024(2) -0.006(2) 0.012(2) 0.006(2)
C14 0.023(2) 0.080(4) 0.025(2) -0.002(3) 0.015(2) 0.001(3)
C15 0.026(3) 0.136(7) 0.027(3) 0.005(4) 0.018(2) 0.010(4)
C16 0.035(3) 0.130(7) 0.034(3) -0.030(4) 0.020(3) 0.002(4)
C17 0.029(3) 0.101(6) 0.039(3) -0.030(4) 0.018(3) 0.001(3)
C18 0.020(2) 0.064(4) 0.028(3) -0.010(3) 0.009(2) 0.010(3)
C19 0.017(2) 0.040(3) 0.026(2) -0.002(2) 0.010(2) 0.003(2)
C20 0.025(2) 0.040(3) 0.031(3) 0.002(2) 0.013(2) 0.001(2)
C21 0.022(2) 0.056(3) 0.023(2) 0.009(2) 0.011(2) -0.002(2)
C22 0.026(3) 0.046(3) 0.027(2) 0.003(2) 0.014(2) -0.002(2)
C23 0.047(4) 0.034(3) 0.059(4) -0.012(3) 0.022(3) 0.003(3)
C24 0.027(3) 0.059(4) 0.046(3) 0.003(3) 0.007(3) 0.009(3)
C25 0.020(2) 0.040(3) 0.017(2) 0.004(2) 0.0078(19) 0.007(2)
C26 0.029(3) 0.049(3) 0.027(3) 0.010(2) 0.012(2) 0.008(2)
C27 0.034(3) 0.040(3) 0.035(3) 0.005(3) 0.007(3) 0.010(3)
C28 0.033(3) 0.056(4) 0.039(3) -0.005(3) 0.009(3) 0.015(3)
C29 0.023(3) 0.066(4) 0.025(3) -0.009(3) 0.007(2) 0.011(3)
C30 0.016(2) 0.054(4) 0.016(2) 0.000(2) 0.0046(19) 0.007(2)
C31 0.016(2) 0.048(3) 0.014(2) 0.002(2) 0.0077(18) 0.002(2)
C32 0.020(2) 0.050(3) 0.024(2) 0.004(2) 0.012(2) 0.000(2)
C33 0.023(3) 0.088(5) 0.031(3) -0.003(3) 0.019(2) 0.001(3)
C34 0.031(3) 0.159(8) 0.019(3) 0.009(4) 0.015(3) 0.034(4)
C35 0.038(3) 0.192(10) 0.025(3) 0.025(4) 0.024(3) 0.033(5)
C36 0.037(4) 0.245(13) 0.024(3) 0.017(5) 0.021(3) 0.031(6)
C37 0.036(4) 0.242(14) 0.035(4) 0.003(6) 0.023(4) 0.047(7)
C38 0.041(4) 0.201(12) 0.041(4) -0.014(5) 0.019(4) 0.043(6)
C39 0.046(4) 0.133(7) 0.029(3) -0.004(4) 0.020(3) 0.038(5)
C40 0.044(4) 0.088(6) 0.023(3) -0.010(3) 0.010(3) 0.026(4)
C41 0.036(3) 0.067(4) 0.033(3) -0.009(3) 0.009(3) 0.019(3)
C42 0.054(5) 0.113(8) 0.072(5) -0.027(5) 0.019(4) 0.040(5)
N1 0.029(2) 0.061(3) 0.0180(19) 0.002(2) 0.0121(18) 0.012(2)
N2 0.035(2) 0.047(3) 0.024(2) -0.007(2) 0.009(2) 0.005(2)
N3 0.031(2) 0.046(3) 0.023(2) -0.0011(19) 0.0101(19) 0.010(2)
N4 0.027(2) 0.124(6) 0.022(2) 0.006(3) 0.014(2) 0.030(3)
N5 0.033(3) 0.118(6) 0.039(3) -0.015(3) 0.011(3) 0.031(3)
N6 0.0230(19) 0.041(2) 0.0215(19) 0.0017(17) 0.0145(17) 0.0019(18)
N7 0.0183(19) 0.056(3) 0.0186(18) -0.0011(19) 0.0108(17) 0.0020(19)
N8 0.0212(19) 0.043(3) 0.0211(19) 0.0058(18) 0.0117(17) 0.0035(18)
N9 0.0179(19) 0.044(3) 0.0204(19) -0.0021(18) 0.0103(17) 0.0027(18)
N10 0.021(2) 0.048(3) 0.032(2) -0.006(2) 0.0086(19) 0.0079(19)
Cu1 0.0214(3) 0.0404(4) 0.0219(3) -0.0005(2) 0.0145(2) -0.0007(2)
Cu2 0.0249(3) 0.0756(5) 0.0225(3) 0.0061(3) 0.0150(3) 0.0117(3)
S1 0.0277(6) 0.0645(9) 0.0225(6) -0.0030(6) 0.0170(5) -0.0123(6)
S2 0.0236(6) 0.0659(10) 0.0219(6) 0.0153(6) 0.0080(5) -0.0034(6)
C51 0.050(4) 0.062(5) 0.081(5) 0.009(4) 0.033(4) -0.010(4)
O1 0.071(3) 0.060(3) 0.140(5) 0.021(3) 0.080(4) 0.004(3)
O2 0.047(3) 0.073(4) 0.073(3) 0.000(3) 0.010(3) 0.002(3)
O3 0.117(5) 0.040(3) 0.202(7) -0.029(3) 0.135(5) -0.022(3)
S3 0.0483(9) 0.0370(9) 0.1099(15) -0.0065(9) 0.0516(11) -0.0050(7)
F1 0.103(4) 0.080(3) 0.067(3) -0.018(2) 0.040(3) -0.056(3)
F2 0.063(3) 0.188(6) 0.113(4) 0.093(4) 0.043(3) 0.023(4)
F3 0.074(3) 0.070(3) 0.114(4) -0.029(3) 0.063(3) -0.014(2)
O1A 0.122(3) 0.098(3) 0.085(2) -0.0092(19) 0.068(2) 0.004(2)
C1A 0.122(3) 0.098(3) 0.085(2) -0.0092(19) 0.068(2) 0.004(2)
C2A 0.122(3) 0.098(3) 0.085(2) -0.0092(19) 0.068(2) 0.004(2)
C3A 0.122(3) 0.098(3) 0.085(2) -0.0092(19) 0.068(2) 0.004(2)
C4A 0.122(3) 0.098(3) 0.085(2) -0.0092(19) 0.068(2) 0.004(2)
O1B 0.122(3) 0.098(3) 0.085(2) -0.0092(19) 0.068(2) 0.004(2)
C1B 0.122(3) 0.098(3) 0.085(2) -0.0092(19) 0.068(2) 0.004(2)
C2B 0.122(3) 0.098(3) 0.085(2) -0.0092(19) 0.068(2) 0.004(2)
C3B 0.122(3) 0.098(3) 0.085(2) -0.0092(19) 0.068(2) 0.004(2)
C4B 0.122(3) 0.098(3) 0.085(2) -0.0092(19) 0.068(2) 0.004(2)
O2A 0.122(3) 0.098(3) 0.085(2) -0.0092(19) 0.068(2) 0.004(2)
C5A 0.122(3) 0.098(3) 0.085(2) -0.0092(19) 0.068(2) 0.004(2)
C6A 0.122(3) 0.098(3) 0.085(2) -0.0092(19) 0.068(2) 0.004(2)
C7A 0.122(3) 0.098(3) 0.085(2) -0.0092(19) 0.068(2) 0.004(2)
C8A 0.122(3) 0.098(3) 0.085(2) -0.0092(19) 0.068(2) 0.004(2)
O2B 0.122(3) 0.098(3) 0.085(2) -0.0092(19) 0.068(2) 0.004(2)
C5B 0.122(3) 0.098(3) 0.085(2) -0.0092(19) 0.068(2) 0.004(2)
C6B 0.122(3) 0.098(3) 0.085(2) -0.0092(19) 0.068(2) 0.004(2)
C7B 0.122(3) 0.098(3) 0.085(2) -0.0092(19) 0.068(2) 0.004(2)
C8B 0.122(3) 0.098(3) 0.085(2) -0.0092(19) 0.068(2) 0.004(2)
O1C 0.060(2) 0.097(4) 0.081(3) -0.001(3) 0.046(2) -0.010(3)
O2C 0.060(2) 0.097(4) 0.081(3) -0.001(3) 0.046(2) -0.010(3)
O3C 0.060(2) 0.097(4) 0.081(3) -0.001(3) 0.046(2) -0.010(3)
S2C 0.062(3) 0.048(3) 0.067(2) 0.012(2) 0.054(2) 0.005(2)
F4C 0.109(4) 0.175(5) 0.085(3) -0.041(4) 0.067(3) -0.044(4)
F5C 0.109(4) 0.175(5) 0.085(3) -0.041(4) 0.067(3) -0.044(4)
F6C 0.109(4) 0.175(5) 0.085(3) -0.041(4) 0.067(3) -0.044(4)
C2C 0.096(10) 0.062(8) 0.038(5) -0.020(6) 0.046(7) -0.044(8)
O1D 0.060(2) 0.097(4) 0.081(3) -0.001(3) 0.046(2) -0.010(3)
O2D 0.060(2) 0.097(4) 0.081(3) -0.001(3) 0.046(2) -0.010(3)
O3D 0.060(2) 0.097(4) 0.081(3) -0.001(3) 0.046(2) -0.010(3)
S2D 0.0272(19) 0.035(3) 0.071(3) 0.015(2) 0.020(2) -0.001(2)
F4D 0.109(4) 0.175(5) 0.085(3) -0.041(4) 0.067(3) -0.044(4)
F5D 0.109(4) 0.175(5) 0.085(3) -0.041(4) 0.067(3) -0.044(4)
F6D 0.109(4) 0.175(5) 0.085(3) -0.041(4) 0.067(3) -0.044(4)
C2D 0.096(10) 0.062(8) 0.038(5) -0.020(6) 0.046(7) -0.044(8)
C2E 0.096(10) 0.062(8) 0.038(5) -0.020(6) 0.046(7) -0.044(8)

loop_
_atom_type_symbol
_atom_type_description
_atom_type_scat_dispersion_real
_atom_type_scat_dispersion_imag
_atom_type_scat_source
C C 0.0033 0.0016 'International Tables Vol C Tables 4.2.6.8 and 6.1.1.4'
H H 0 0 'International Tables Vol C Tables 4.2.6.8 and 6.1.1.4'
Cu Cu 0.3201 1.2651 'International Tables Vol C Tables 4.2.6.8 and 6.1.1.4'
F F 0.0171 0.0103 'International Tables Vol C Tables 4.2.6.8 and 6.1.1.4'
N N 0.0061 0.0033 'International Tables Vol C Tables 4.2.6.8 and 6.1.1.4'
O O 0.0106 0.006 'International Tables Vol C Tables 4.2.6.8 and 6.1.1.4'
S S 0.1246 0.1234 'International Tables Vol C Tables 4.2.6.8 and 6.1.1.4'

loop_
_exptl_crystal_face_index_h
_exptl_crystal_face_index_k
_exptl_crystal_face_index_l
_exptl_crystal_face_perp_dist
-46 0 42 0.1071
46 0 -42 0.1071
-15 16 2 0.1442
15 -16 -2 0.1442
-47 1 0 0.1109
47 -1 0 0.1109
23 16 -6 0.1601
-23 -16 6 0.1601

loop_
_geom_angle_atom_site_label_1
_geom_angle_atom_site_label_2
_geom_angle_atom_site_label_3
_geom_angle
_geom_angle_site_symmetry_1
_geom_angle_site_symmetry_3
C2 C1 N1 130.2(6) . .
C2 C1 C6 121.1(5) . .
N1 C1 C6 108.6(6) . .
C1 C2 C3 116.0(7) . .
C1 C2 H2 122 . .
C3 C2 H2 122 . .
C4 C3 C2 122.6(8) . .
C4 C3 H3 118.7 . .
C2 C3 H3 118.7 . .
C5 C4 C3 121.3(6) . .
C5 C4 H4 119.4 . .
C3 C4 H4 119.4 . .
C4 C5 C6 117.9(7) . .
C4 C5 H5 121.1 . .
C6 C5 H5 121.1 . .
N2 C6 C5 132.7(7) . .
N2 C6 C1 106.2(5) . .
C5 C6 C1 121.1(7) . .
N1 C7 N2 112.7(5) . .
N1 C7 C8 123.8(5) . .
N2 C7 C8 123.4(5) . .
N3 C8 C7 107.8(5) . .
N3 C8 H8A 110.1 . .
C7 C8 H8A 110.1 . .
N3 C8 H8B 110.1 . .
C7 C8 H8B 110.1 . .
H8A C8 H8B 108.5 . .
N3 C9 C10 111.5(4) . .
N3 C9 H9A 109.3 . .
C10 C9 H9A 109.3 . .
N3 C9 H9B 109.3 . .
C10 C9 H9B 109.3 . .
H9A C9 H9B 108 . .
C9 C10 S1 109.8(3) . .
C9 C10 H10A 109.7 . .
S1 C10 H10A 109.7 . .
C9 C10 H10B 109.7 . .
S1 C10 H10B 109.7 . .
H10A C10 H10B 108.2 . .
N2 C11 H11A 109.5 . .
N2 C11 H11B 109.5 . .
H11A C11 H11B 109.5 . .
N2 C11 H11C 109.5 . .
H11A C11 H11C 109.5 . .
H11B C11 H11C 109.5 . .
S1 C12 H12A 109.5 . .
S1 C12 H12B 109.5 . .
H12A C12 H12B 109.5 . .
S1 C12 H12C 109.5 . .
H12A C12 H12C 109.5 . .
H12B C12 H12C 109.5 . .
C14 C13 C18 120.6(5) . .
C14 C13 N9 130.5(5) . .
C18 C13 N9 108.9(5) . .
C13 C14 C15 116.5(6) . .
C13 C14 H14 121.7 . .
C15 C14 H14 121.7 . .
C14 C15 C16 121.5(7) . .
C14 C15 H15 119.3 . .
C16 C15 H15 119.3 . .
C17 C16 C15 122.6(6) . .
C17 C16 H16 118.7 . .
C15 C16 H16 118.7 . .
C16 C17 C18 115.6(7) . .
C16 C17 H17 122.2 . .
C18 C17 H17 122.2 . .
C17 C18 C13 123.2(7) . .
C17 C18 N10 130.6(6) . .
C13 C18 N10 106.2(5) . .
N9 C19 N10 113.1(5) . .
N9 C19 C20 123.2(4) . .
N10 C19 C20 123.6(5) . .
N8 C20 C19 109.7(4) . .
N8 C20 H20A 109.7 . .
C19 C20 H20A 109.7 . .
N8 C20 H20B 109.7 . .
C19 C20 H20B 109.7 . .
H20A C20 H20B 108.2 . .
N8 C21 C22 110.9(4) . .
N8 C21 H21A 109.5 . .
C22 C21 H21A 109.5 . .
N8 C21 H21B 109.5 . .
C22 C21 H21B 109.5 . .
H21A C21 H21B 108 . .
C21 C22 S2 110.4(4) . .
C21 C22 H22A 109.6 . .
S2 C22 H22A 109.6 . .
C21 C22 H22B 109.6 . .
S2 C22 H22B 109.6 . .
H22A C22 H22B 108.1 . .
N10 C23 H23A 109.5 . .
N10 C23 H23B 109.5 . .
H23A C23 H23B 109.5 . .
N10 C23 H23C 109.5 . .
H23A C23 H23C 109.5 . .
H23B C23 H23C 109.5 . .
S2 C24 H24A 109.5 . .
S2 C24 H24B 109.5 . .
H24A C24 H24B 109.5 . .
S2 C24 H24C 109.5 . .
H24A C24 H24C 109.5 . .
H24B C24 H24C 109.5 . .
N6 C25 C26 130.6(5) . .
N6 C25 C30 109.0(4) . .
C26 C25 C30 120.4(5) . .
C27 C26 C25 118.0(6) . .
C27 C26 H26 121 . .
C25 C26 H26 121 . .
C26 C27 C28 120.8(6) . .
C26 C27 H27 119.6 . .
C28 C27 H27 119.6 . .
C29 C28 C27 121.9(6) . .
C29 C28 H28 119.1 . .
C27 C28 H28 119.1 . .
C28 C29 C30 117.4(6) . .
C28 C29 H29 121.3 . .
C30 C29 H29 121.3 . .
N7 C30 C29 132.6(5) . .
N7 C30 C25 105.8(4) . .
C29 C30 C25 121.6(5) . .
N6 C31 N7 112.2(5) . .
N6 C31 C32 121.8(4) . .
N7 C31 C32 126.0(4) . .
N8 C32 C31 109.0(4) . .
N8 C32 H32A 109.9 . .
C31 C32 H32A 109.9 . .
N8 C32 H32B 109.9 . .
C31 C32 H32B 109.9 . .
H32A C32 H32B 108.3 . .
N7 C33 H33A 109.5 . .
N7 C33 H33B 109.5 . .
H33A C33 H33B 109.5 . .
N7 C33 H33C 109.5 . .
H33A C33 H33C 109.5 . .
H33B C33 H33C 109.5 . .
C35 C34 N4 130.4(8) . .
C35 C34 C39 123.4(7) . .
N4 C34 C39 106.1(8) . .
C34 C35 C36 115.6(10) . .
C34 C35 H35 122.2 . .
C36 C35 H35 122.2 . .
C37 C36 C35 121.3(10) . .
C37 C36 H36 119.4 . .
C35 C36 H36 119.4 . .
C38 C37 C36 123.6(8) . .
C38 C37 H37 118.2 . .
C36 C37 H37 118.2 . .
C37 C38 C39 116.3(10) . .
C37 C38 H38 121.8 . .
C39 C38 H38 121.8 . .
N5 C39 C34 108.6(6) . .
N5 C39 C38 131.5(10) . .
C34 C39 C38 119.7(10) . .
N4 C40 N5 112.0(8) . .
N4 C40 C41 124.3(6) . .
N5 C40 C41 123.7(8) . .
C40 C41 N3 110.1(6) . .
C40 C41 H41A 109.6 . .
N3 C41 H41A 109.6 . .
C40 C41 H41B 109.6 . .
N3 C41 H41B 109.6 . .
H41A C41 H41B 108.1 . .
N5 C42 H42A 109.5 . .
N5 C42 H42B 109.5 . .
H42A C42 H42B 109.5 . .
N5 C42 H42C 109.5 . .
H42A C42 H42C 109.5 . .
H42B C42 H42C 109.5 . .
C7 N1 C1 105.6(5) . .
C7 N1 Cu2 119.6(3) . .
C1 N1 Cu2 134.1(4) . .
C7 N2 C6 106.8(5) . .
C7 N2 C11 126.5(5) . .
C6 N2 C11 126.7(5) . .
C41 N3 C8 110.0(4) . .
C41 N3 C9 110.6(4) . .
C8 N3 C9 113.6(4) . .
C41 N3 Cu2 102.0(4) . .
C8 N3 Cu2 107.7(3) . .
C9 N3 Cu2 112.3(3) . .
C40 N4 C34 107.3(7) . .
C40 N4 Cu2 115.8(4) . .
C34 N4 Cu2 136.3(6) . .
C40 N5 C39 105.9(8) . .
C40 N5 C42 126.2(8) . .
C39 N5 C42 127.7(6) . .
C31 N6 C25 105.6(4) . .
C31 N6 Cu1 118.0(3) . .
C25 N6 Cu1 136.1(3) . .
C31 N7 C30 107.3(4) . .
C31 N7 C33 127.2(5) . .
C30 N7 C33 125.5(4) . .
C20 N8 C21 114.7(4) . .
C20 N8 C32 110.5(4) . .
C21 N8 C32 111.0(4) . .
C20 N8 Cu1 107.2(3) . .
C21 N8 Cu1 112.0(3) . .
C32 N8 Cu1 100.5(3) . .
C19 N9 C13 105.6(4) . .
C19 N9 Cu1 121.0(3) . .
C13 N9 Cu1 133.5(4) . .
C19 N10 C18 106.3(5) . .
C19 N10 C23 127.1(5) . .
C18 N10 C23 126.6(5) . .
N6 Cu1 N9 121.73(16) . .
N6 Cu1 S1 122.53(13) . .
N9 Cu1 S1 113.58(12) . .
N6 Cu1 N8 76.49(15) . .
N9 Cu1 N8 74.79(15) . .
S1 Cu1 N8 135.31(10) . .
N4 Cu2 N1 114.7(2) . .
N4 Cu2 S2 130.8(2) . .
N1 Cu2 S2 111.75(14) . .
N4 Cu2 N3 76.8(2) . .
N1 Cu2 N3 74.26(17) . .
S2 Cu2 N3 132.28(11) . .
C12 S1 C10 99.5(3) . .
C12 S1 Cu1 105.4(2) . .
C10 S1 Cu1 114.03(17) . .
C22 S2 C24 99.1(3) . .
C22 S2 Cu2 113.10(19) . .
C24 S2 Cu2 109.1(2) . .
F1 C51 F2 107.7(6) . .
F1 C51 F3 108.7(7) . .
F2 C51 F3 105.4(7) . .
F1 C51 S3 113.1(6) . .
F2 C51 S3 108.5(7) . .
F3 C51 S3 113.1(5) . .
O3 S3 O1 117.3(3) . .
O3 S3 O2 112.6(4) . .
O1 S3 O2 112.1(4) . .
O3 S3 C51 106.1(4) . .
O1 S3 C51 104.1(4) . .
O2 S3 C51 102.9(4) . .
C1A O1A C4A 109.6(11) . .
O1A C1A C2A 104.9(9) . .
O1A C1A H1AA 110.8 . .
C2A C1A H1AA 110.8 . .
O1A C1A H1AB 110.8 . .
C2A C1A H1AB 110.8 . .
H1AA C1A H1AB 108.8 . .
C3A C2A C1A 103.9(9) . .
C3A C2A H2AA 111 . .
C1A C2A H2AA 111 . .
C3A C2A H2AB 111 . .
C1A C2A H2AB 111 . .
H2AA C2A H2AB 109 . .
C2A C3A C4A 97.4(9) . .
C2A C3A H3AA 112.3 . .
C4A C3A H3AA 112.3 . .
C2A C3A H3AB 112.3 . .
C4A C3A H3AB 112.3 . .
H3AA C3A H3AB 109.9 . .
O1A C4A C3A 100.5(10) . .
O1A C4A H4AA 111.7 . .
C3A C4A H4AA 111.7 . .
O1A C4A H4AB 111.7 . .
C3A C4A H4AB 111.7 . .
H4AA C4A H4AB 109.4 . .
C4B O1B C1B 108.5(19) . .
O1B C1B C2B 102.2(15) . .
O1B C1B H1BA 111.3 . .
C2B C1B H1BA 111.3 . .
O1B C1B H1BB 111.3 . .
C2B C1B H1BB 111.3 . .
H1BA C1B H1BB 109.2 . .
C3B C2B C1B 100.5(13) . .
C3B C2B H2BA 111.7 . .
C1B C2B H2BA 111.7 . .
C3B C2B H2BB 111.7 . .
C1B C2B H2BB 111.7 . .
H2BA C2B H2BB 109.4 . .
C2B C3B C4B 103.8(12) . .
C2B C3B H3BA 111 . .
C4B C3B H3BA 111 . .
C2B C3B H3BB 111 . .
C4B C3B H3BB 111 . .
H3BA C3B H3BB 109 . .
O1B C4B C3B 104.8(13) . .
O1B C4B H4BA 110.8 . .
C3B C4B H4BA 110.8 . .
O1B C4B H4BB 110.8 . .
C3B C4B H4BB 110.8 . .
H4BA C4B H4BB 108.9 . .
C8A O2A C5A 111.0(19) . .
C8A O2A H8A1 31.2 . .
C5A O2A H8A1 120.2 . .
C6A C5A O2A 105.3(16) . .
C6A C5A H5AA 110.7 . .
O2A C5A H5AA 110.7 . .
C6A C5A H5AB 110.7 . .
O2A C5A H5AB 110.7 . .
H5AA C5A H5AB 108.8 . .
C5A C6A C7A 105.9(13) . .
C5A C6A H6AA 110.6 . .
C7A C6A H6AA 110.6 . .
C5A C6A H6AB 110.6 . .
C7A C6A H6AB 110.6 . .
H6AA C6A H6AB 108.7 . .
C8A C7A C6A 103.6(16) . .
C8A C7A H7AA 111 . .
C6A C7A H7AA 111 . .
C8A C7A H7AB 111 . .
C6A C7A H7AB 111 . .
H7AA C7A H7AB 109 . .
C7A C8A O2A 104.3(18) . .
C7A C8A H8A1 142.4 . .
O2A C8A H8A1 57.4 . .
C7A C8A H8A2 110.7 . .
O2A C8A H8A2 111 . .
H8A1 C8A H8A2 106.8 . .
C8B O2B C5B 104.4(13) . .
O2B C5B C6B 107.7(13) . .
O2B C5B H5BA 110.2 . .
C6B C5B H5BA 110.2 . .
O2B C5B H5BB 110.2 . .
C6B C5B H5BB 110.2 . .
H5BA C5B H5BB 108.5 . .
C5B C6B C7B 101.2(10) . .
C5B C6B H6BA 111.5 . .
C7B C6B H6BA 111.5 . .
C5B C6B H6BB 111.5 . .
C7B C6B H6BB 111.5 . .
H6BA C6B H6BB 109.4 . .
C8B C7B C6B 104.4(11) . .
C8B C7B H7BA 110.9 . .
C6B C7B H7BA 110.9 . .
C8B C7B H7BB 110.9 . .
C6B C7B H7BB 110.9 . .
H7BA C7B H7BB 108.9 . .
O2B C8B C7B 104.7(13) . .
O2B C8B H8BA 110.8 . .
C7B C8B H8BA 110.8 . .
O2B C8B H8BB 110.8 . .
C7B C8B H8BB 110.8 . .
H8BA C8B H8BB 108.9 . .
O3C S2C O1C 111.0(8) . .
O3C S2C O2C 108.2(8) . .
O1C S2C O2C 122.2(7) . .
O3C S2C C2C 143.7(15) . .
O1C S2C C2C 93.9(12) . .
O2C S2C C2C 77.1(12) . .
O3C S2C C2E 109.5(15) . .
O1C S2C C2E 98.2(11) . .
O2C S2C C2E 106.8(12) . .
C2C S2C C2E 38.5(15) . .
C2C F4C C2E 54(2) . .
C2E F6C F6C 103.3(15) . 2_656
C2E F6C C2C 34.2(16) . .
F6C F6C C2C 113.0(12) 2_656 .
F4C C2C C2E 83(3) . .
F4C C2C S2C 146(3) . .
C2E C2C S2C 73(2) . .
F4C C2C F6C 88(3) . .
C2E C2C F6C 42(2) . .
S2C C2C F6C 91.1(18) . .
O3D S2D O2D 111.9(9) . .
O3D S2D O1D 107.6(8) . .
O2D S2D O1D 121.9(8) . .
O3D S2D C2D 103.9(8) . .
O2D S2D C2D 102.4(8) . .
O1D S2D C2D 107.4(8) . .
O3D S2D C2E 153.1(12) . .
O2D S2D C2E 67.5(10) . .
O1D S2D C2E 93.6(11) . .
C2D S2D C2E 52.7(11) . .
C2D F4D C2E 77.2(14) . .
F6D C2D F4D 112.0(17) . .
F6D C2D F5D 115.4(15) . .
F4D C2D F5D 100.9(12) . .
F6D C2D C2E 109.4(15) . .
F4D C2D C2E 54.6(13) . .
F5D C2D C2E 134.8(15) . .
F6D C2D S2D 109.1(12) . .
F4D C2D S2D 118.6(13) . .
F5D C2D S2D 100.3(12) . .
C2E C2D S2D 69.8(14) . .
C2C C2E F5C 137(4) . .
C2C C2E F6C 104(3) . .
F5C C2E F6C 114(3) . .
C2C C2E F4C 42.7(19) . .
F5C C2E F4C 106(2) . .
F6C C2E F4C 103(2) . .
C2C C2E S2C 68(2) . .
F5C C2E S2C 111.0(19) . .
F6C C2E S2C 114.6(17) . .
F4C C2E S2C 107(3) . .
F4D C2E C2D 48.2(12) . .
F4D C2E S2D 101.5(14) . .
C2D C2E S2D 57.5(10) . .

loop_
_geom_bond_atom_site_label_1
_geom_bond_atom_site_label_2
_geom_bond_distance
_geom_bond_site_symmetry_2
C1 C2 1.381(9) .
C1 N1 1.391(6) .
C1 C6 1.396(9) .
C2 C3 1.390(9) .
C2 H2 0.95 .
C3 C4 1.385(12) .
C3 H3 0.95 .
C4 C5 1.342(11) .
C4 H4 0.95 .
C5 C6 1.396(8) .
C5 H5 0.95 .
C6 N2 1.371(8) .
C7 N1 1.314(7) .
C7 N2 1.357(6) .
C7 C8 1.503(8) .
C8 N3 1.463(7) .
C8 H8A 0.99 .
C8 H8B 0.99 .
C9 N3 1.470(6) .
C9 C10 1.491(8) .
C9 H9A 0.99 .
C9 H9B 0.99 .
C10 S1 1.819(5) .
C10 H10A 0.99 .
C10 H10B 0.99 .
C11 N2 1.464(8) .
C11 H11A 0.98 .
C11 H11B 0.98 .
C11 H11C 0.98 .
C12 S1 1.810(7) .
C12 H12A 0.98 .
C12 H12B 0.98 .
C12 H12C 0.98 .
C13 C14 1.379(8) .
C13 C18 1.389(8) .
C13 N9 1.396(6) .
C14 C15 1.392(8) .
C14 H14 0.95 .
C15 C16 1.394(11) .
C15 H15 0.95 .
C16 C17 1.355(11) .
C16 H16 0.95 .
C17 C18 1.389(8) .
C17 H17 0.95 .
C18 N10 1.390(8) .
C19 N9 1.313(7) .
C19 N10 1.358(7) .
C19 C20 1.489(7) .
C20 N8 1.453(7) .
C20 H20A 0.99 .
C20 H20B 0.99 .
C21 N8 1.458(6) .
C21 C22 1.516(7) .
C21 H21A 0.99 .
C21 H21B 0.99 .
C22 S2 1.800(5) .
C22 H22A 0.99 .
C22 H22B 0.99 .
C23 N10 1.462(8) .
C23 H23A 0.98 .
C23 H23B 0.98 .
C23 H23C 0.98 .
C24 S2 1.802(6) .
C24 H24A 0.98 .
C24 H24B 0.98 .
C24 H24C 0.98 .
C25 N6 1.384(6) .
C25 C26 1.387(8) .
C25 C30 1.396(7) .
C26 C27 1.378(8) .
C26 H26 0.95 .
C27 C28 1.400(10) .
C27 H27 0.95 .
C28 C29 1.362(9) .
C28 H28 0.95 .
C29 C30 1.389(8) .
C29 H29 0.95 .
C30 N7 1.378(7) .
C31 N6 1.328(6) .
C31 N7 1.348(6) .
C31 C32 1.491(7) .
C32 N8 1.472(6) .
C32 H32A 0.99 .
C32 H32B 0.99 .
C33 N7 1.465(6) .
C33 H33A 0.98 .
C33 H33B 0.98 .
C33 H33C 0.98 .
C34 C35 1.372(12) .
C34 N4 1.386(8) .
C34 C39 1.414(12) .
C35 C36 1.408(10) .
C35 H35 0.95 .
C36 C37 1.386(16) .
C36 H36 0.95 .
C37 C38 1.361(16) .
C37 H37 0.95 .
C38 C39 1.416(10) .
C38 H38 0.95 .
C39 N5 1.374(11) .
C40 N4 1.343(10) .
C40 N5 1.357(8) .
C40 C41 1.458(11) .
C41 N3 1.462(7) .
C41 H41A 0.99 .
C41 H41B 0.99 .
C42 N5 1.461(12) .
C42 H42A 0.98 .
C42 H42B 0.98 .
C42 H42C 0.98 .
N1 Cu2 2.035(4) .
N3 Cu2 2.437(5) .
N4 Cu2 1.995(5) .
N6 Cu1 1.987(4) .
N8 Cu1 2.458(4) .
N9 Cu1 2.015(4) .
Cu1 S1 2.2107(14) .
Cu2 S2 2.1877(19) .
C51 F1 1.311(8) .
C51 F2 1.333(9) .
C51 F3 1.335(9) .
C51 S3 1.764(10) .
O1 S3 1.424(5) .
O2 S3 1.450(5) .
O3 S3 1.412(5) .
O1A C1A 1.382(11) .
O1A C4A 1.414(12) .
C1A C2A 1.663(15) .
C1A H1AA 0.99 .
C1A H1AB 0.99 .
C2A C3A 1.471(15) .
C2A H2AA 0.99 .
C2A H2AB 0.99 .
C3A C4A 1.684(15) .
C3A H3AA 0.99 .
C3A H3AB 0.99 .
C4A H4AA 0.99 .
C4A H4AB 0.99 .
O1B C4B 1.389(16) .
O1B C1B 1.396(13) .
C1B C2B 1.698(18) .
C1B H1BA 0.99 .
C1B H1BB 0.99 .
C2B C3B 1.456(15) .
C2B H2BA 0.99 .
C2B H2BB 0.99 .
C3B C4B 1.711(18) .
C3B H3BA 0.99 .
C3B H3BB 0.99 .
C4B H4BA 0.99 .
C4B H4BB 0.99 .
O2A C8A 1.432(18) .
O2A C5A 1.445(17) .
O2A H8A1 1.2072 .
C5A C6A 1.437(19) .
C5A H5AA 0.99 .
C5A H5AB 0.99 .
C6A C7A 1.58(2) .
C6A H6AA 0.99 .
C6A H6AB 0.99 .
C7A C8A 1.43(2) .
C7A H7AA 0.99 .
C7A H7AB 0.99 .
C8A H8A1 0.7426 .
C8A H8A2 0.99 .
O2B C8B 1.396(16) .
O2B C5B 1.420(13) .
C5B C6B 1.454(16) .
C5B H5BA 0.99 .
C5B H5BB 0.99 .
C6B C7B 1.58(2) .
C6B H6BA 0.99 .
C6B H6BB 0.99 .
C7B C8B 1.457(16) .
C7B H7BA 0.99 .
C7B H7BB 0.99 .
C8B H8BA 0.99 .
C8B H8BB 0.99 .
O1C S2C 1.495(12) .
O2C S2C 1.528(13) .
O3C S2C 1.395(12) .
S2C C2C 1.64(3) .
S2C C2E 1.69(3) .
F4C C2C 0.92(2) .
F4C C2E 1.35(4) .
F5C C2E 1.26(3) .
F6C C2E 1.31(3) .
F6C F6C 1.61(2) 2_656
F6C C2C 1.90(4) .
C2C C2E 1.10(4) .
O1D S2D 1.399(12) .
O2D S2D 1.394(13) .
O3D S2D 1.319(13) .
S2D C2D 1.87(2) .
S2D C2E 2.08(3) .
F4D C2D 1.345(18) .
F4D C2E 1.47(4) .
F5D C2D 1.411(18) .
F6D C2D 1.156(18) .
C2D C2E 1.76(3) .

loop_
_geom_hbond_atom_site_label_D
_geom_hbond_atom_site_label_H
_geom_hbond_atom_site_label_A
_geom_hbond_distance_DH
_geom_hbond_distance_HA
_geom_hbond_distance_DA
_geom_hbond_angle_DHA
_geom_hbond_site_symmetry_A
C8 H8B O3 0.99 2.53 3.444(8) 154.4 4_646
C8 H8B F3 0.99 2.63 3.319(7) 127 4_646
C10 H10B O3 0.99 2.64 3.607(7) 166.2 4_646
C11 H11B F2 0.98 2.6 3.183(9) 118.2 4_646
C12 H12A O2 0.98 2.35 3.220(8) 147.5 4_646
C14 H14 O1A 0.95 2.33 3.179(12) 148.9 .
C14 H14 O1B 0.95 2.43 3.30(2) 151.9 .
C17 H17 F6C 0.95 2.42 3.203(12) 139.2 5_666
C17 H17 O2D 0.95 2.58 3.092(13) 114 5_666
C20 H20B O1 0.99 2.44 3.417(7) 167 1_545
C21 H21A O1C 0.99 2.44 3.248(13) 138.7 .
C21 H21A O1D 0.99 2.41 3.341(14) 156.1 .
C21 H21A O3D 0.99 2.47 3.324(12) 143.9 .
C21 H21A S2D 0.99 2.94 3.881(8) 158.8 .
C22 H22B O1 0.99 2.5 3.483(8) 170.3 1_545
C23 H23A O2C 0.98 2.58 3.319(13) 132.4 5_666
C23 H23A O3D 0.98 2.54 3.177(13) 122.7 5_666
C23 H23A F6D 0.98 2.56 3.491(13) 159.2 5_666
C23 H23C F2 0.98 2.38 3.129(8) 133.1 1_545
C32 H32A O3C 0.99 2.6 3.587(13) 175.3 .
C32 H32A O3D 0.99 2.61 3.386(13) 135.1 .
C32 H32A F5D 0.99 2.6 3.484(12) 148.3 .
C33 H33B O3C 0.98 2.61 3.576(14) 169.5 .
C33 H33B F5D 0.98 2.27 3.082(16) 140.1 .
C38 H38 O2D 0.95 2.4 3.339(18) 168.6 1_565
C41 H41A O2B 0.99 2.52 3.487(14) 164.3 7_677
C42 H42A O2C 0.98 2.45 3.387(13) 159.7 1_565
C42 H42A O1D 0.98 2.42 3.077(16) 124.2 1_565
C42 H42A O2D 0.98 2.63 3.611(14) 178.1 1_565
C42 H42A S2D 0.98 2.69 3.580(9) 151.5 1_565
C1A H1AA F1 0.99 2.57 3.114(12) 114.7 .
C3A H3AB F5C 0.99 2.52 3.098(19) 117 6_575
C4A H4AA F5C 0.99 2.34 2.946(19) 119 6_575
C1B H1BB F1 0.99 2.49 3.26(3) 134.4 .
C8 H8B O3 0.99 2.53 3.444(8) 154.4 4_646
C8 H8B F3 0.99 2.63 3.319(7) 127 4_646
C10 H10B O3 0.99 2.64 3.607(7) 166.2 4_646
C11 H11B F2 0.98 2.6 3.183(9) 118.2 4_646
C12 H12A O2 0.98 2.35 3.220(8) 147.5 4_646
C14 H14 O1A 0.95 2.33 3.179(12) 148.9 .
C14 H14 O1B 0.95 2.43 3.30(2) 151.9 .
C17 H17 F6C 0.95 2.42 3.203(12) 139.2 5_666
C17 H17 O2D 0.95 2.58 3.092(13) 114 5_666
C20 H20B O1 0.99 2.44 3.417(7) 167 1_545
C21 H21A O1C 0.99 2.44 3.248(13) 138.7 .
C21 H21A O1D 0.99 2.41 3.341(14) 156.1 .
C21 H21A O3D 0.99 2.47 3.324(12) 143.9 .
C21 H21A S2D 0.99 2.94 3.881(8) 158.8 .
C22 H22B O1 0.99 2.5 3.483(8) 170.3 1_545
C23 H23A O2C 0.98 2.58 3.319(13) 132.4 5_666
C23 H23A O3D 0.98 2.54 3.177(13) 122.7 5_666
C23 H23A F6D 0.98 2.56 3.491(13) 159.2 5_666
C23 H23C F2 0.98 2.38 3.129(8) 133.1 1_545
C32 H32A O3C 0.99 2.6 3.587(13) 175.3 .
C32 H32A O3D 0.99 2.61 3.386(13) 135.1 .
C32 H32A F5D 0.99 2.6 3.484(12) 148.3 .
C33 H33B O3C 0.98 2.61 3.576(14) 169.5 .
C33 H33B F5D 0.98 2.27 3.082(16) 140.1 .
C38 H38 O2D 0.95 2.4 3.339(18) 168.6 1_565
C41 H41A O2B 0.99 2.52 3.487(14) 164.3 7_677
C42 H42A O2C 0.98 2.45 3.387(13) 159.7 1_565
C42 H42A O1D 0.98 2.42 3.077(16) 124.2 1_565
C42 H42A O2D 0.98 2.63 3.611(14) 178.1 1_565
C42 H42A S2D 0.98 2.69 3.580(9) 151.5 1_565
C1A H1AA F1 0.99 2.57 3.114(12) 114.7 .
C3A H3AB F5C 0.99 2.52 3.098(19) 117 6_575
C4A H4AA F5C 0.99 2.34 2.946(19) 119 6_575
C1B H1BB F1 0.99 2.49 3.26(3) 134.4 .

loop_
_geom_torsion_atom_site_label_1
_geom_torsion_atom_site_label_2
_geom_torsion_atom_site_label_3
_geom_torsion_atom_site_label_4
_geom_torsion
_geom_torsion_site_symmetry_1
_geom_torsion_site_symmetry_2
_geom_torsion_site_symmetry_3
_geom_torsion_site_symmetry_4
N1 C1 C2 C3 -179.6(6) . . . .
C6 C1 C2 C3 0.1(10) . . . .
C1 C2 C3 C4 0.0(12) . . . .
C2 C3 C4 C5 -0.1(13) . . . .
C3 C4 C5 C6 0.1(11) . . . .
C4 C5 C6 N2 -179.3(7) . . . .
C4 C5 C6 C1 0.0(9) . . . .
C2 C1 C6 N2 179.4(6) . . . .
N1 C1 C6 N2 -0.9(6) . . . .
C2 C1 C6 C5 -0.1(9) . . . .
N1 C1 C6 C5 179.6(5) . . . .
N1 C7 C8 N3 15.5(7) . . . .
N2 C7 C8 N3 -167.2(5) . . . .
N3 C9 C10 S1 162.9(4) . . . .
C18 C13 C14 C15 -0.9(7) . . . .
N9 C13 C14 C15 -179.4(5) . . . .
C13 C14 C15 C16 1.3(8) . . . .
C14 C15 C16 C17 -1.2(9) . . . .
C15 C16 C17 C18 0.6(9) . . . .
C16 C17 C18 C13 -0.2(8) . . . .
C16 C17 C18 N10 179.5(5) . . . .
C14 C13 C18 C17 0.4(8) . . . .
N9 C13 C18 C17 179.2(5) . . . .
C14 C13 C18 N10 -179.4(4) . . . .
N9 C13 C18 N10 -0.6(5) . . . .
N9 C19 C20 N8 18.2(6) . . . .
N10 C19 C20 N8 -164.1(4) . . . .
N8 C21 C22 S2 164.4(4) . . . .
N6 C25 C26 C27 -176.3(5) . . . .
C30 C25 C26 C27 1.0(7) . . . .
C25 C26 C27 C28 -1.0(8) . . . .
C26 C27 C28 C29 0.3(9) . . . .
C27 C28 C29 C30 0.5(8) . . . .
C28 C29 C30 N7 177.3(5) . . . .
C28 C29 C30 C25 -0.5(7) . . . .
N6 C25 C30 N7 -0.7(5) . . . .
C26 C25 C30 N7 -178.5(4) . . . .
N6 C25 C30 C29 177.6(4) . . . .
C26 C25 C30 C29 -0.2(7) . . . .
N6 C31 C32 N8 33.3(6) . . . .
N7 C31 C32 N8 -146.5(4) . . . .
N4 C34 C35 C36 -179.6(6) . . . .
C39 C34 C35 C36 1.5(9) . . . .
C34 C35 C36 C37 -1.0(9) . . . .
C35 C36 C37 C38 1.3(11) . . . .
C36 C37 C38 C39 -1.8(11) . . . .
C35 C34 C39 N5 -178.8(5) . . . .
N4 C34 C39 N5 2.1(6) . . . .
C35 C34 C39 C38 -2.1(9) . . . .
N4 C34 C39 C38 178.8(5) . . . .
C37 C38 C39 N5 177.9(7) . . . .
C37 C38 C39 C34 2.1(10) . . . .
N4 C40 C41 N3 23.1(8) . . . .
N5 C40 C41 N3 -160.2(5) . . . .
N2 C7 N1 C1 0.6(6) . . . .
C8 C7 N1 C1 178.2(5) . . . .
N2 C7 N1 Cu2 -170.8(3) . . . .
C8 C7 N1 Cu2 6.7(7) . . . .
C2 C1 N1 C7 179.9(7) . . . .
C6 C1 N1 C7 0.2(6) . . . .
C2 C1 N1 Cu2 -10.5(10) . . . .
C6 C1 N1 Cu2 169.8(4) . . . .
N1 C7 N2 C6 -1.2(6) . . . .
C8 C7 N2 C6 -178.8(5) . . . .
N1 C7 N2 C11 179.4(5) . . . .
C8 C7 N2 C11 1.9(9) . . . .
C5 C6 N2 C7 -179.4(6) . . . .
C1 C6 N2 C7 1.3(6) . . . .
C5 C6 N2 C11 -0.1(10) . . . .
C1 C6 N2 C11 -179.4(6) . . . .
C40 C41 N3 C8 -145.9(5) . . . .
C40 C41 N3 C9 87.8(6) . . . .
C40 C41 N3 Cu2 -31.8(5) . . . .
C7 C8 N3 C41 85.6(6) . . . .
C7 C8 N3 C9 -149.9(5) . . . .
C7 C8 N3 Cu2 -24.8(5) . . . .
C10 C9 N3 C41 -170.5(5) . . . .
C10 C9 N3 C8 65.3(6) . . . .
C10 C9 N3 Cu2 -57.3(5) . . . .
N5 C40 N4 C34 0.3(7) . . . .
C41 C40 N4 C34 177.4(5) . . . .
N5 C40 N4 Cu2 -172.1(4) . . . .
C41 C40 N4 Cu2 5.0(8) . . . .
C35 C34 N4 C40 179.5(6) . . . .
C39 C34 N4 C40 -1.5(6) . . . .
C35 C34 N4 Cu2 -10.4(10) . . . .
C39 C34 N4 Cu2 168.6(4) . . . .
N4 C40 N5 C39 1.0(7) . . . .
C41 C40 N5 C39 -176.1(6) . . . .
N4 C40 N5 C42 176.7(6) . . . .
C41 C40 N5 C42 -0.3(10) . . . .
C34 C39 N5 C40 -1.9(7) . . . .
C38 C39 N5 C40 -178.0(7) . . . .
C34 C39 N5 C42 -177.6(6) . . . .
C38 C39 N5 C42 6.3(12) . . . .
N7 C31 N6 C25 0.8(5) . . . .
C32 C31 N6 C25 -179.0(4) . . . .
N7 C31 N6 Cu1 176.0(3) . . . .
C32 C31 N6 Cu1 -3.8(5) . . . .
C26 C25 N6 C31 177.5(5) . . . .
C30 C25 N6 C31 0.0(5) . . . .
C26 C25 N6 Cu1 3.6(8) . . . .
C30 C25 N6 Cu1 -173.9(3) . . . .
N6 C31 N7 C30 -1.3(5) . . . .
C32 C31 N7 C30 178.5(4) . . . .
N6 C31 N7 C33 176.1(4) . . . .
C32 C31 N7 C33 -4.1(7) . . . .
C29 C30 N7 C31 -176.9(5) . . . .
C25 C30 N7 C31 1.2(5) . . . .
C29 C30 N7 C33 5.7(8) . . . .
C25 C30 N7 C33 -176.3(4) . . . .
C19 C20 N8 C21 -145.8(4) . . . .
C19 C20 N8 C32 87.9(5) . . . .
C19 C20 N8 Cu1 -20.7(4) . . . .
C22 C21 N8 C20 66.7(6) . . . .
C22 C21 N8 C32 -167.2(4) . . . .
C22 C21 N8 Cu1 -55.8(5) . . . .
C31 C32 N8 C20 -150.3(4) . . . .
C31 C32 N8 C21 81.4(5) . . . .
C31 C32 N8 Cu1 -37.3(4) . . . .
N10 C19 N9 C13 -1.2(5) . . . .
C20 C19 N9 C13 176.7(4) . . . .
N10 C19 N9 Cu1 179.4(3) . . . .
C20 C19 N9 Cu1 -2.7(6) . . . .
C14 C13 N9 C19 179.7(5) . . . .
C18 C13 N9 C19 1.1(5) . . . .
C14 C13 N9 Cu1 -0.9(8) . . . .
C18 C13 N9 Cu1 -179.6(3) . . . .
N9 C19 N10 C18 0.9(5) . . . .
C20 C19 N10 C18 -177.0(4) . . . .
N9 C19 N10 C23 179.0(5) . . . .
C20 C19 N10 C23 1.1(8) . . . .
C17 C18 N10 C19 -179.9(5) . . . .
C13 C18 N10 C19 -0.1(5) . . . .
C17 C18 N10 C23 2.0(9) . . . .
C13 C18 N10 C23 -178.3(5) . . . .
C9 C10 S1 C12 169.7(4) . . . .
C9 C10 S1 Cu1 -78.6(4) . . . .
C21 C22 S2 C24 172.2(4) . . . .
C21 C22 S2 Cu2 -72.4(4) . . . .
F1 C51 S3 O3 179.3(6) . . . .
F2 C51 S3 O3 -61.3(6) . . . .
F3 C51 S3 O3 55.3(6) . . . .
F1 C51 S3 O1 -56.3(6) . . . .
F2 C51 S3 O1 63.2(6) . . . .
F3 C51 S3 O1 179.7(5) . . . .
F1 C51 S3 O2 60.8(7) . . . .
F2 C51 S3 O2 -179.7(5) . . . .
F3 C51 S3 O2 -63.2(6) . . . .
C4A O1A C1A C2A -23.2(16) . . . .
O1A C1A C2A C3A -10.6(17) . . . .
C1A C2A C3A C4A 32.7(15) . . . .
C1A O1A C4A C3A 44.1(15) . . . .
C2A C3A C4A O1A -47.4(14) . . . .
C4B O1B C1B C2B 45(3) . . . .
O1B C1B C2B C3B -41(3) . . . .
C1B C2B C3B C4B 21(3) . . . .
C1B O1B C4B C3B -32(3) . . . .
C2B C3B C4B O1B 2(4) . . . .
C8A O2A C5A C6A -15(3) . . . .
O2A C5A C6A C7A -5(3) . . . .
C5A C6A C7A C8A 23(3) . . . .
C6A C7A C8A O2A -31(3) . . . .
C5A O2A C8A C7A 30(4) . . . .
C8B O2B C5B C6B 40.0(18) . . . .
O2B C5B C6B C7B -20.6(18) . . . .
C5B C6B C7B C8B -4.5(17) . . . .
C5B O2B C8B C7B -42.1(17) . . . .
C6B C7B C8B O2B 28.3(17) . . . .
C2E F4C C2C S2C 47(5) . . . .
C2E F4C C2C F6C -42(2) . . . .
O3C S2C C2C F4C -85(6) . . . .
O1C S2C C2C F4C 49(6) . . . .
O2C S2C C2C F4C 171(7) . . . .
C2E S2C C2C F4C -49(6) . . . .
O3C S2C C2C C2E -36(3) . . . .
O1C S2C C2C C2E 98(2) . . . .
O2C S2C C2C C2E -140(2) . . . .
O3C S2C C2C F6C 2(2) . . . .
O1C S2C C2C F6C 136.8(10) . . . .
O2C S2C C2C F6C -101.1(10) . . . .
C2E S2C C2C F6C 38.6(19) . . . .
C2E F4D C2D F6D 99(2) . . . .
C2E F4D C2D F5D -138.0(19) . . . .
C2E F4D C2D S2D -29.8(17) . . . .
O3D S2D C2D F6D 60.9(13) . . . .
O2D S2D C2D F6D -55.7(13) . . . .
O1D S2D C2D F6D 174.7(12) . . . .
C2E S2D C2D F6D -104.3(16) . . . .
O3D S2D C2D F4D -169.3(11) . . . .
O2D S2D C2D F4D 74.1(13) . . . .
O1D S2D C2D F4D -55.4(14) . . . .
C2E S2D C2D F4D 25.5(13) . . . .
O3D S2D C2D F5D -60.7(10) . . . .
O2D S2D C2D F5D -177.3(9) . . . .
O1D S2D C2D F5D 53.1(11) . . . .
C2E S2D C2D F5D 134.1(14) . . . .
O3D S2D C2D C2E 165.2(11) . . . .
O2D S2D C2D C2E 48.6(12) . . . .
O1D S2D C2D C2E -81.0(12) . . . .
F4C C2C C2E F5C 57(4) . . . .
S2C C2C C2E F5C -98(4) . . . .
F6C C2C C2E F5C 151(5) . . . .
F4C C2C C2E F6C -94(2) . . . .
S2C C2C C2E F6C 111.3(18) . . . .
S2C C2C C2E F4C -155(2) . . . .
F6C C2C C2E F4C 94(2) . . . .
F4C C2C C2E F4D 123(6) . . . .
S2C C2C C2E F4D -32(6) . . . .
F6C C2C C2E F4D -143(7) . . . .
F4C C2C C2E S2C 155(2) . . . .
F6C C2C C2E S2C -111.3(18) . . . .
F4C C2C C2E C2D 163(2) . . . .
S2C C2C C2E C2D 7.9(18) . . . .
F6C C2C C2E C2D -103(3) . . . .
F4C C2C C2E S2D 160(3) . . . .
S2C C2C C2E S2D 5.1(9) . . . .
F6C C2C C2E S2D -106.2(18) . . . .
F6C F6C C2E C2C 111(2) 2_656 . . .
F6C F6C C2E F5C -47(3) 2_656 . . .
C2C F6C C2E F5C -159(4) . . . .
F6C F6C C2E F4C 68(2) 2_656 . . .
C2C F6C C2E F4C -44(2) . . . .
F6C F6C C2E F4D -85.9(14) 2_656 . . .
C2C F6C C2E F4D 163(3) . . . .
F6C F6C C2E S2C -176.5(18) 2_656 . . .
C2C F6C C2E S2C 72(3) . . . .
F6C F6C C2E C2D -134.6(12) 2_656 . . .
C2C F6C C2E C2D 114(3) . . . .
F6C F6C C2E S2D 167.6(14) 2_656 . . .
C2C F6C C2E S2D 56(2) . . . .
C2C F4C C2E F5C -143(4) . . . .
C2C F4C C2E F6C 97(3) . . . .
C2C F4C C2E F4D -134(6) . . . .
C2C F4C C2E S2C -25(2) . . . .
C2C F4C C2E C2D -34(4) . . . .
C2C F4C C2E S2D -16(2) . . . .
C2D F4D C2E C2C 53(6) . . . .
C2D F4D C2E F5C 154(2) . . . .
C2D F4D C2E F6C -90.5(16) . . . .
C2D F4D C2E F4C 139(5) . . . .
C2D F4D C2E S2C 23.8(11) . . . .
C2D F4D C2E S2D 23.6(13) . . . .
O3C S2C C2E C2C 158(2) . . . .
O1C S2C C2E C2C -86(2) . . . .
O2C S2C C2E C2C 41(2) . . . .
O3C S2C C2E F5C -68(3) . . . .
O1C S2C C2E F5C 47(3) . . . .
O2C S2C C2E F5C 175(2) . . . .
C2C S2C C2E F5C 133(4) . . . .
O3C S2C C2E F6C 62(3) . . . .
O1C S2C C2E F6C 178(2) . . . .
O2C S2C C2E F6C -54(3) . . . .
C2C S2C C2E F6C -96(3) . . . .
O3C S2C C2E F4C 175.9(14) . . . .
O1C S2C C2E F4C -68.3(17) . . . .
O2C S2C C2E F4C 59.0(18) . . . .
C2C S2C C2E F4C 17.7(17) . . . .
O3C S2C C2E F4D -36.9(16) . . . .
O1C S2C C2E F4D 78.9(14) . . . .
O2C S2C C2E F4D -153.8(11) . . . .
C2C S2C C2E F4D 165(3) . . . .
O3C S2C C2E C2D -11.1(11) . . . .
O1C S2C C2E C2D 104.7(9) . . . .
O2C S2C C2E C2D -128.0(9) . . . .
C2C S2C C2E C2D -169(2) . . . .
O3C S2C C2E S2D 142.3(18) . . . .
O1C S2C C2E S2D -101.8(16) . . . .
O2C S2C C2E S2D 25.4(11) . . . .
C2C S2C C2E S2D -16(3) . . . .
F6D C2D C2E C2C 101(3) . . . .
F4D C2D C2E C2C -155(3) . . . .
F5D C2D C2E C2C -87(3) . . . .
S2D C2D C2E C2C -3(2) . . . .
F6D C2D C2E F5C -120(2) . . . .
F4D C2D C2E F5C -16.4(13) . . . .
F5D C2D C2E F5C 51(3) . . . .
S2D C2D C2E F5C 136(2) . . . .
F6D C2D C2E F6C -7(3) . . . .
F4D C2D C2E F6C 97(2) . . . .
F5D C2D C2E F6C 165.0(19) . . . .
S2D C2D C2E F6C -110.6(19) . . . .
F6D C2D C2E F4C 126(4) . . . .
F4D C2D C2E F4C -131(4) . . . .
F5D C2D C2E F4C -63(5) . . . .
S2D C2D C2E F4C 22(4) . . . .
F6D C2D C2E F4D -103.7(19) . . . .
F5D C2D C2E F4D 68(3) . . . .
S2D C2D C2E F4D 152.3(15) . . . .
F6D C2D C2E S2C 111.9(15) . . . .
F4D C2D C2E S2C -144.4(16) . . . .
F5D C2D C2E S2C -77(2) . . . .
S2D C2D C2E S2C 7.9(5) . . . .
F6D C2D C2E S2D 103.9(15) . . . .
F4D C2D C2E S2D -152.3(15) . . . .
F5D C2D C2E S2D -84(2) . . . .
